data_7059487
loop_
_publ_author_name
'Yang, Songjie'
'Bristow, Jonathan C.'
'Addicoat, Matthew A.'
'Wallis, John D.'

_publ_section_title
;
 One step conversion of 1,5-bis(dimethylamino)naphthalene to salts of
 &#x201C;back to back&#x201D; bis-acridine derivatives
;
_journal_issue 23
_journal_name_full 'New Journal of Chemistry'
_journal_page_first 9621
_journal_page_last 9625
_journal_paper_doi 10.1039/D0NJ00757A
_journal_volume 44
_journal_year 2020
_chemical_formula_sum 'C13 H13 I3 N2'
_chemical_formula_weight 577.95
_chemical_melting_point 533
_chemical_name_systematic
;
 9.(I3)2
;
_space_group_crystal_system triclinic
_space_group_IT_number 2
_space_group_name_Hall '-P 1'
_space_group_name_H-M_alt 'P -1'
_atom_sites_solution_hydrogens geom
_audit_creation_method SHELXL-2014
_audit_update_record
;
2019-09-03 deposited with the CCDC.	2020-03-26 downloaded from the CCDC.
;
_cell_angle_alpha 69.799(6)
_cell_angle_beta 77.933(6)
_cell_angle_gamma 67.701(6)
_cell_formula_units_Z 2
_cell_length_a 9.0754(6)
_cell_length_b 9.9135(7)
_cell_length_c 9.9267(6)
_cell_measurement_reflns_used 2078
_cell_measurement_temperature 150(2)
_cell_measurement_theta_max 28.2930
_cell_measurement_theta_min 3.8860
_cell_volume 772.34(10)
_computing_cell_refinement 'CrysAlisPro 1.171.38.46 (Rigaku OD, 2015)'
_computing_data_collection 'CrysAlisPro 1.171.38.46 (Rigaku OD, 2015)'
_computing_data_reduction 'CrysAlisPro 1.171.38.46 (Rigaku OD, 2015)'
_computing_structure_refinement 'SHELXL-2014 (Sheldrick, 2014)'
_computing_structure_solution 'SHELXS-97 (Sheldrick, 1997)'
_diffrn_ambient_temperature 150(2)
_diffrn_detector 'CCD plate'
_diffrn_detector_area_resol_mean 15.9832
_diffrn_detector_type Sapphire3
_diffrn_measured_fraction_theta_full 0.980
_diffrn_measured_fraction_theta_max 0.833
_diffrn_measurement_device 'four-circle diffractometer'
_diffrn_measurement_device_type 'Xcalibur, Sapphire3, Gemini'
_diffrn_radiation_monochromator graphite
_diffrn_radiation_probe x-ray
_diffrn_radiation_type MoK\a
_diffrn_radiation_wavelength 0.71073
_diffrn_reflns_av_R_equivalents 0.0309
_diffrn_reflns_av_unetI/netI 0.0611
_diffrn_reflns_Laue_measured_fraction_full 0.980
_diffrn_reflns_Laue_measured_fraction_max 0.833
_diffrn_reflns_limit_h_max 11
_diffrn_reflns_limit_h_min -11
_diffrn_reflns_limit_k_max 13
_diffrn_reflns_limit_k_min -13
_diffrn_reflns_limit_l_max 11
_diffrn_reflns_limit_l_min -13
_diffrn_reflns_number 6229
_diffrn_reflns_point_group_measured_fraction_full 0.980
_diffrn_reflns_point_group_measured_fraction_max 0.833
_diffrn_reflns_theta_full 27.000
_diffrn_reflns_theta_max 29.388
_diffrn_reflns_theta_min 3.423
_diffrn_source_type 'Enhance (Mo) X-ray Source'
_exptl_absorpt_coefficient_mu 6.056
_exptl_absorpt_correction_T_max 0.508
_exptl_absorpt_correction_T_min 0.209
_exptl_absorpt_correction_type analytical
_exptl_absorpt_process_details
;
CrysAlisPro 1.171.38.46 (Rigaku Oxford Diffraction, 2015)
Analytical numeric absorption correction using a multifaceted crystal
model based on expressions derived by R.C. Clark & J.S. Reid.
(Clark, R. C. & Reid, J. S. (1995). Acta Cryst. A51, 887-897)
Empirical absorption correction using spherical harmonics,
 implemented in SCALE3 ABSPACK scaling algorithm.
;
_exptl_crystal_colour blue
_exptl_crystal_density_diffrn 2.485
_exptl_crystal_description 'thick needle'
_exptl_crystal_F_000 528
_exptl_crystal_recrystallization_method 'Re-crystallisation from solvent: DMF/ether'
_exptl_crystal_size_max 0.454
_exptl_crystal_size_mid 0.258
_exptl_crystal_size_min 0.186
_refine_diff_density_max 0.857
_refine_diff_density_min -1.059
_refine_diff_density_rms 0.194
_refine_ls_extinction_method none
_refine_ls_goodness_of_fit_ref 1.017
_refine_ls_hydrogen_treatment constr
_refine_ls_matrix_type full
_refine_ls_number_parameters 166
_refine_ls_number_reflns 3560
_refine_ls_number_restraints 0
_refine_ls_restrained_S_all 1.017
_refine_ls_R_factor_all 0.0568
_refine_ls_R_factor_gt 0.0385
_refine_ls_shift/su_max 0.001
_refine_ls_shift/su_mean 0.000
_refine_ls_structure_factor_coef Fsqd
_refine_ls_weighting_details 'w=1/[\s^2^(Fo^2^)+(0.0241P)^2^] where P=(Fo^2^+2Fc^2^)/3'
_refine_ls_weighting_scheme calc
_refine_ls_wR_factor_gt 0.0698
_refine_ls_wR_factor_ref 0.0827
_reflns_Friedel_coverage 0.000
_reflns_number_gt 2697
_reflns_number_total 3560
_reflns_threshold_expression 'I > 2\s(I)'
_cod_data_source_file d0nj00757a2.cif
_cod_data_source_block bluexyzA
_cod_depositor_comments
;Adding full bibliography for 7059487--7059489.cif.

 Adding full bibliography for 7059487--7059489.cif.
;
_cod_database_code 7059487
_shelx_space_group_comment
;
The symmetry employed for this shelxl refinement is uniquely defined
by the following loop, which should always be used as a source of
symmetry information in preference to the above space-group names.
They are only intended as comments.
;
_shelxl_version_number 2014-3

loop_
_space_group_symop_operation_xyz
'x, y, z'
'-x, -y, -z'

loop_
_atom_site_label
_atom_site_type_symbol
_atom_site_fract_x
_atom_site_fract_y
_atom_site_fract_z
_atom_site_U_iso_or_equiv
_atom_site_adp_type
_atom_site_occupancy
_atom_site_site_symmetry_order
_atom_site_calc_flag
_atom_site_refinement_flags_posn
_atom_site_refinement_flags_adp
_atom_site_refinement_flags_occupancy
_atom_site_disorder_assembly
_atom_site_disorder_group
I1 I 0.12718(5) 0.30382(5) 0.19765(4) 0.02912(12) Uani 1 1 d . . . . .
I2 I 0.38367(5) 0.25378(4) 0.36992(4) 0.02482(12) Uani 1 1 d . . . . .
I3 I 0.61990(5) 0.22279(5) 0.54037(5) 0.03287(13) Uani 1 1 d . . . . .
N1 N 0.0634(5) 0.1639(5) 0.7051(5) 0.0180(10) Uani 1 1 d . . . . .
N2 N 0.4330(6) 0.2820(5) 0.8845(5) 0.0177(10) Uani 1 1 d . . . . .
C1 C 0.1716(7) 0.1204(6) 0.7981(6) 0.0174(12) Uani 1 1 d . . . . .
C2 C 0.2367(7) 0.2242(7) 0.8052(6) 0.0214(13) Uani 1 1 d . . . . .
H2 H 0.1919 0.3287 0.7535 0.026 Uiso 1 1 calc R U . . .
C3 C 0.3639(7) 0.1810(6) 0.8845(6) 0.0175(12) Uani 1 1 d . . . . .
C4 C 0.4354(6) 0.0228(6) 0.9619(6) 0.0157(12) Uani 1 1 d . . . . .
C5 C 0.3632(6) -0.0827(6) 0.9654(6) 0.0163(12) Uani 1 1 d . . . . .
C6 C 0.5745(7) 0.2344(6) 0.9482(6) 0.0160(12) Uani 1 1 d . . . . .
C7 C 0.6592(7) 0.3347(6) 0.9241(6) 0.0201(13) Uani 1 1 d . . . . .
H7 H 0.6205 0.4368 0.8644 0.024 Uiso 1 1 calc R U . . .
C8 C 0.7980(7) 0.2835(6) 0.9876(6) 0.0211(13) Uani 1 1 d . . . . .
H8 H 0.8560 0.3512 0.9690 0.025 Uiso 1 1 calc R U . . .
C9 C 0.8574(7) 0.1365(6) 1.0782(6) 0.0205(13) Uani 1 1 d . . . . .
H9 H 0.9549 0.1042 1.1199 0.025 Uiso 1 1 calc R U . . .
C10 C 0.7731(6) 0.0371(6) 1.1072(6) 0.0152(12) Uani 1 1 d . . . . .
C11 C 0.0484(7) 0.0619(7) 0.6348(6) 0.0291(15) Uani 1 1 d . . . . .
H11A H 0.1413 -0.0320 0.6509 0.044 Uiso 1 1 calc R U . . .
H11B H 0.0434 0.1128 0.5310 0.044 Uiso 1 1 calc R U . . .
H11C H -0.0493 0.0368 0.6754 0.044 Uiso 1 1 calc R U . . .
C12 C -0.0146(7) 0.3242(7) 0.6322(6) 0.0271(14) Uani 1 1 d . . . . .
H12A H -0.0352 0.3845 0.6985 0.041 Uiso 1 1 calc R U . . .
H12B H -0.1161 0.3374 0.6010 0.041 Uiso 1 1 calc R U . . .
H12C H 0.0549 0.3588 0.5479 0.041 Uiso 1 1 calc R U . . .
C13 C 0.3559(7) 0.4442(6) 0.8115(7) 0.0284(15) Uani 1 1 d . . . . .
H13A H 0.3916 0.4658 0.7084 0.043 Uiso 1 1 calc R U . . .
H13B H 0.3850 0.5063 0.8528 0.043 Uiso 1 1 calc R U . . .
H13C H 0.2396 0.4687 0.8246 0.043 Uiso 1 1 calc R U . . .

loop_
_atom_site_aniso_label
_atom_site_aniso_U_11
_atom_site_aniso_U_22
_atom_site_aniso_U_33
_atom_site_aniso_U_23
_atom_site_aniso_U_13
_atom_site_aniso_U_12
I1 0.0329(3) 0.0295(3) 0.0280(2) -0.00644(19) -0.00577(19) -0.0139(2)
I2 0.0250(2) 0.0220(2) 0.0257(2) -0.00483(17) -0.00052(17) -0.00894(18)
I3 0.0257(2) 0.0374(3) 0.0343(3) -0.0100(2) -0.00559(19) -0.0082(2)
N1 0.018(3) 0.020(3) 0.019(2) -0.004(2) -0.009(2) -0.007(2)
N2 0.023(3) 0.012(3) 0.019(2) -0.003(2) -0.005(2) -0.007(2)
C1 0.018(3) 0.019(3) 0.013(3) -0.006(2) 0.000(2) -0.003(2)
C2 0.023(3) 0.018(3) 0.022(3) -0.007(3) -0.003(3) -0.004(3)
C3 0.020(3) 0.011(3) 0.020(3) -0.006(2) -0.001(2) -0.002(2)
C4 0.020(3) 0.013(3) 0.013(3) -0.002(2) -0.001(2) -0.006(2)
C5 0.017(3) 0.017(3) 0.018(3) -0.008(2) 0.003(2) -0.008(2)
C6 0.020(3) 0.014(3) 0.016(3) -0.006(2) -0.001(2) -0.006(2)
C7 0.028(3) 0.015(3) 0.019(3) -0.004(2) -0.004(3) -0.008(3)
C8 0.028(3) 0.018(3) 0.021(3) -0.007(3) -0.002(3) -0.011(3)
C9 0.018(3) 0.022(3) 0.025(3) -0.011(3) 0.001(3) -0.009(3)
C10 0.014(3) 0.015(3) 0.017(3) -0.006(2) 0.000(2) -0.004(2)
C11 0.033(4) 0.027(4) 0.028(3) -0.008(3) -0.010(3) -0.007(3)
C12 0.030(4) 0.027(4) 0.022(3) -0.005(3) -0.011(3) -0.005(3)
C13 0.030(4) 0.007(3) 0.045(4) -0.003(3) -0.011(3) -0.002(3)

loop_
_atom_type_symbol
_atom_type_description
_atom_type_scat_dispersion_real
_atom_type_scat_dispersion_imag
_atom_type_scat_source
C C 0.0033 0.0016 'International Tables Vol C Tables 4.2.6.8 and 6.1.1.4'
H H 0.0000 0.0000 'International Tables Vol C Tables 4.2.6.8 and 6.1.1.4'
N N 0.0061 0.0033 'International Tables Vol C Tables 4.2.6.8 and 6.1.1.4'
I I -0.4742 1.8119 'International Tables Vol C Tables 4.2.6.8 and 6.1.1.4'

loop_
_geom_angle_atom_site_label_1
_geom_angle_atom_site_label_2
_geom_angle_atom_site_label_3
_geom_angle
_geom_angle_site_symmetry_1
_geom_angle_site_symmetry_3
_geom_angle_publ_flag
I3 I2 I1 176.448(18) . . ?
C1 N1 C12 121.3(5) . . ?
C1 N1 C11 123.5(5) . . ?
C12 N1 C11 112.7(4) . . ?
C3 N2 C6 122.0(5) . . ?
C3 N2 C13 117.9(5) . . ?
C6 N2 C13 120.1(4) . . ?
N1 C1 C2 120.1(5) . . ?
N1 C1 C10 121.3(5) . 2_657 ?
C2 C1 C10 118.6(5) . 2_657 ?
C3 C2 C1 122.5(6) . . ?
N2 C3 C2 122.2(5) . . ?
N2 C3 C4 117.9(5) . . ?
C2 C3 C4 119.7(5) . . ?
C4 C4 C5 120.8(7) 2_657 . ?
C4 C4 C3 120.5(6) 2_657 . ?
C5 C4 C3 118.6(5) . . ?
C10 C5 C6 120.1(5) 2_657 2_657 ?
C10 C5 C4 121.7(5) 2_657 . ?
C6 C5 C4 118.1(5) 2_657 . ?
N2 C6 C7 120.9(5) . . ?
N2 C6 C5 120.0(5) . 2_657 ?
C7 C6 C5 119.1(5) . 2_657 ?
C8 C7 C6 119.2(5) . . ?
C7 C8 C9 122.5(5) . . ?
C10 C9 C8 119.3(6) . . ?
C9 C10 C5 119.4(5) . 2_657 ?
C9 C10 C1 122.5(5) . 2_657 ?
C5 C10 C1 117.9(5) 2_657 2_657 ?

loop_
_geom_bond_atom_site_label_1
_geom_bond_atom_site_label_2
_geom_bond_distance
_geom_bond_site_symmetry_2
_geom_bond_publ_flag
I1 I2 2.9649(6) . ?
I2 I3 2.8656(6) . ?
N1 C1 1.337(7) . ?
N1 C12 1.455(7) . ?
N1 C11 1.469(7) . ?
N2 C3 1.368(7) . ?
N2 C6 1.394(7) . ?
N2 C13 1.467(7) . ?
C1 C2 1.394(8) . ?
C1 C10 1.470(8) 2_657 ?
C2 C3 1.381(8) . ?
C3 C4 1.441(7) . ?
C4 C4 1.372(11) 2_657 ?
C4 C5 1.418(7) . ?
C5 C10 1.406(7) 2_657 ?
C5 C6 1.409(7) 2_657 ?
C6 C7 1.406(7) . ?
C6 C5 1.409(7) 2_657 ?
C7 C8 1.366(8) . ?
C8 C9 1.388(8) . ?
C9 C10 1.386(7) . ?
C10 C5 1.406(7) 2_657 ?
C10 C1 1.470(8) 2_657 ?

loop_
_geom_torsion_atom_site_label_1
_geom_torsion_atom_site_label_2
_geom_torsion_atom_site_label_3
_geom_torsion_atom_site_label_4
_geom_torsion
_geom_torsion_site_symmetry_1
_geom_torsion_site_symmetry_2
_geom_torsion_site_symmetry_3
_geom_torsion_site_symmetry_4
_geom_torsion_publ_flag
C12 N1 C1 C2 -13.4(7) . . . . ?
C11 N1 C1 C2 147.3(5) . . . . ?
C12 N1 C1 C10 167.8(5) . . . 2_657 ?
C11 N1 C1 C10 -31.5(8) . . . 2_657 ?
N1 C1 C2 C3 -171.0(5) . . . . ?
C10 C1 C2 C3 7.9(8) 2_657 . . . ?
C6 N2 C3 C2 -171.0(5) . . . . ?
C13 N2 C3 C2 7.5(8) . . . . ?
C6 N2 C3 C4 4.4(7) . . . . ?
C13 N2 C3 C4 -177.2(5) . . . . ?
C1 C2 C3 N2 176.2(5) . . . . ?
C1 C2 C3 C4 1.0(8) . . . . ?
N2 C3 C4 C4 2.8(9) . . . 2_657 ?
C2 C3 C4 C4 178.3(6) . . . 2_657 ?
N2 C3 C4 C5 178.7(5) . . . . ?
C2 C3 C4 C5 -5.9(7) . . . . ?
C4 C4 C5 C10 177.4(6) 2_657 . . 2_657 ?
C3 C4 C5 C10 1.6(8) . . . 2_657 ?
C4 C4 C5 C6 1.4(9) 2_657 . . 2_657 ?
C3 C4 C5 C6 -174.5(4) . . . 2_657 ?
C3 N2 C6 C7 168.0(5) . . . . ?
C13 N2 C6 C7 -10.5(7) . . . . ?
C3 N2 C6 C5 -10.1(7) . . . 2_657 ?
C13 N2 C6 C5 171.5(5) . . . 2_657 ?
N2 C6 C7 C8 -179.5(5) . . . . ?
C5 C6 C7 C8 -1.4(7) 2_657 . . . ?
C6 C7 C8 C9 -1.5(8) . . . . ?
C7 C8 C9 C10 -0.6(8) . . . . ?
C8 C9 C10 C5 5.6(7) . . . 2_657 ?
C8 C9 C10 C1 179.9(4) . . . 2_657 ?
